data_7238094
loop_
_publ_author_name
'Wu, Tao'
'Li, Dan'
'Ng, Seik Weng'

_publ_section_title
;
 Solvent control in the hydrothermal synthesis of two copper(i)
 iodide--benzimidazole coordination polymers
;
_journal_issue 84
_journal_name_full CrystEngComm
_journal_page_first 514
_journal_paper_doi 10.1039/b506273j
_journal_volume 7
_journal_year 2005
_chemical_formula_sum 'C7 H6 Cu2 I2 N2'
_chemical_formula_weight 499.02
_space_group_IT_number 14
_space_group_name_Hall '-P 2ybc'
_space_group_name_H-M_alt 'P 1 21/c 1'
_symmetry_cell_setting monoclinic
_symmetry_space_group_name_H-M 'P 1 21/c 1'
_atom_sites_solution_hydrogens geom
_atom_sites_solution_primary direct
_atom_sites_solution_secondary difmap
_audit_creation_method SHELXL-97
_cell_angle_alpha 90.00
_cell_angle_beta 111.9290(10)
_cell_angle_gamma 90.00
_cell_formula_units_Z 4
_cell_length_a 15.8807(12)
_cell_length_b 4.1476(3)
_cell_length_c 17.2672(13)
_cell_measurement_temperature 296(2)
_cell_volume 1055.05(14)
_computing_structure_refinement 'SHELXL-97 (Sheldrick, 1997)'
_computing_structure_solution 'SHELXS-97 (Sheldrick, 1990)'
_diffrn_ambient_temperature 296(2)
_diffrn_measured_fraction_theta_full 0.956
_diffrn_measured_fraction_theta_max 0.956
_diffrn_measurement_device_type 'Bruker APEX area-detector diffractometer'
_diffrn_measurement_method '\f and \w scan'
_diffrn_radiation_monochromator graphite
_diffrn_radiation_source 'fine-focus sealed tube'
_diffrn_radiation_type MoK\a
_diffrn_radiation_wavelength 0.71073
_diffrn_reflns_av_R_equivalents 0.0254
_diffrn_reflns_av_sigmaI/netI 0.0329
_diffrn_reflns_limit_h_max 21
_diffrn_reflns_limit_h_min -20
_diffrn_reflns_limit_k_max 5
_diffrn_reflns_limit_k_min -4
_diffrn_reflns_limit_l_max 22
_diffrn_reflns_limit_l_min -20
_diffrn_reflns_number 5859
_diffrn_reflns_theta_full 27.98
_diffrn_reflns_theta_max 27.98
_diffrn_reflns_theta_min 1.38
_diffrn_standards_decay_% none
_exptl_absorpt_coefficient_mu 9.836
_exptl_absorpt_correction_T_max 0.4396
_exptl_absorpt_correction_T_min 0.1564
_exptl_absorpt_correction_type multi-scan
_exptl_crystal_colour yellow
_exptl_crystal_density_diffrn 3.142
_exptl_crystal_density_method 'not measured'
_exptl_crystal_description bar
_exptl_crystal_F_000 904
_exptl_crystal_size_max 0.30
_exptl_crystal_size_mid 0.12
_exptl_crystal_size_min 0.10
_refine_diff_density_max 1.439
_refine_diff_density_min -1.384
_refine_diff_density_rms 0.418
_refine_ls_extinction_coef 0.0084(5)
_refine_ls_extinction_expression Fc^*^=kFc[1+0.001xFc^2^\l^3^/sin(2\q)]^-1/4^
_refine_ls_extinction_method SHELXL
_refine_ls_goodness_of_fit_ref 1.105
_refine_ls_hydrogen_treatment mixed
_refine_ls_matrix_type full
_refine_ls_number_parameters 119
_refine_ls_number_reflns 2445
_refine_ls_number_restraints 0
_refine_ls_restrained_S_all 1.105
_refine_ls_R_factor_all 0.0488
_refine_ls_R_factor_gt 0.0373
_refine_ls_shift/su_max 0.001
_refine_ls_shift/su_mean 0.000
_refine_ls_structure_factor_coef Fsqd
_refine_ls_weighting_details 'calc w=1/[\s^2^(Fo^2^)+(0.0658P)^2^+0.0000P] where P=(Fo^2^+2Fc^2^)/3'
_refine_ls_weighting_scheme calc
_refine_ls_wR_factor_gt 0.0954
_refine_ls_wR_factor_ref 0.1135
_reflns_number_gt 2004
_reflns_number_total 2445
_reflns_threshold_expression >2sigma(I)
_cod_data_source_file b506273j.txt
_cod_data_source_block cu_a
_cod_depositor_comments
;
The following automatic conversions were performed:

data item '_exptl_absorpt_correction_type' value 'Multi-scan' was
changed to 'multi-scan' in accordance with the
/home/saulius/struct/COD-crude-data/automatic-downloads/DataCite-retrospective/RSC/depositions/lib/dictionaries/cif_core.dic
dictionary named 'cif_core.dic' version 2.4.2 last updated on
2011-04-26.

data item '_symmetry_cell_setting' value 'Monoclinic' was changed to
'monoclinic' in accordance with the
/home/saulius/struct/COD-crude-data/automatic-downloads/DataCite-retrospective/RSC/depositions/lib/dictionaries/cif_core.dic
dictionary named 'cif_core.dic' version 2.4.2 last updated on
2011-04-26.

Automatic conversion script
Id: cif_fix_values 6909 2019-04-08 15:41:33Z antanas 
;
_cod_original_sg_symbol_H-M P2(1)/c
_cod_database_code 7238094

loop_
_symmetry_equiv_pos_as_xyz
'x, y, z'
'-x, y+1/2, -z+1/2'
'-x, -y, -z'
'x, -y-1/2, z-1/2'

loop_
_atom_site_label
_atom_site_type_symbol
_atom_site_fract_x
_atom_site_fract_y
_atom_site_fract_z
_atom_site_U_iso_or_equiv
_atom_site_adp_type
_atom_site_occupancy
_atom_site_symmetry_multiplicity
_atom_site_calc_flag
_atom_site_refinement_flags
I1 I 0.25690(3) 0.13631(8) 0.18739(2) 0.03529(17) Uani 1 1 d .
I2 I 0.50204(3) 0.61735(8) 0.36290(2) 0.03579(17) Uani 1 1 d .
Cu1 Cu 0.31414(7) 0.61148(19) 0.29090(5) 0.0515(3) Uani 1 1 d .
Cu2 Cu 0.43175(7) 0.1114(2) 0.26106(6) 0.0611(3) Uani 1 1 d .
N1 N 0.2760(3) 0.7084(13) 0.3854(3) 0.0383(11) Uani 1 1 d .
N2 N 0.2718(4) 0.9345(14) 0.4993(3) 0.0486(13) Uani 1 1 d .
H6 H 0.2902 1.0364 0.5461 0.058 Uiso 1 1 calc R
C1 C 0.1895(4) 0.6641(13) 0.3870(3) 0.0357(13) Uani 1 1 d .
C2 C 0.1141(4) 0.5090(18) 0.3304(4) 0.0445(15) Uani 1 1 d .
H2 H 0.1160 0.4078 0.2830 0.053 Uiso 1 1 calc R
C3 C 0.0365(5) 0.5129(19) 0.3480(4) 0.0520(16) Uani 1 1 d .
H3 H -0.0158 0.4160 0.3109 0.062 Uiso 1 1 calc R
C4 C 0.0341(5) 0.6582(17) 0.4200(5) 0.0563(19) Uani 1 1 d .
H4 H -0.0197 0.6552 0.4296 0.068 Uiso 1 1 calc R
C5 C 0.1084(5) 0.8043(17) 0.4766(4) 0.0500(16) Uani 1 1 d .
H5 H 0.1069 0.8986 0.5249 0.060 Uiso 1 1 calc R
C6 C 0.1859(4) 0.8054(15) 0.4587(3) 0.0383(13) Uani 1 1 d .
C7 C 0.3214(5) 0.8716(14) 0.4524(4) 0.0449(15) Uani 1 1 d .
H7 H 0.3813 0.9375 0.4664 0.054 Uiso 1 1 calc R

loop_
_atom_site_aniso_label
_atom_site_aniso_U_11
_atom_site_aniso_U_22
_atom_site_aniso_U_33
_atom_site_aniso_U_23
_atom_site_aniso_U_13
_atom_site_aniso_U_12
I1 0.0409(3) 0.0311(2) 0.0315(2) -0.00023(13) 0.01085(18) -0.00046(14)
I2 0.0358(3) 0.0323(3) 0.0363(3) -0.00143(14) 0.01012(18) -0.00064(14)
Cu1 0.0631(6) 0.0573(6) 0.0404(5) -0.0094(4) 0.0266(4) -0.0045(4)
Cu2 0.0542(6) 0.0637(7) 0.0572(6) 0.0027(4) 0.0113(5) -0.0001(4)
N1 0.041(3) 0.047(3) 0.027(2) -0.006(2) 0.013(2) -0.005(2)
N2 0.054(3) 0.062(3) 0.029(3) -0.013(2) 0.014(2) -0.002(3)
C1 0.044(3) 0.033(3) 0.028(3) 0.004(2) 0.012(2) 0.002(2)
C2 0.049(4) 0.047(4) 0.035(3) -0.002(3) 0.013(3) -0.004(3)
C3 0.048(4) 0.059(4) 0.041(4) 0.002(3) 0.008(3) -0.002(3)
C4 0.047(4) 0.069(5) 0.061(4) 0.012(4) 0.030(4) 0.011(3)
C5 0.055(4) 0.059(4) 0.043(4) 0.004(3) 0.026(3) 0.008(3)
C6 0.050(4) 0.040(3) 0.025(3) 0.005(2) 0.014(3) 0.008(3)
C7 0.043(4) 0.057(4) 0.033(3) -0.009(3) 0.013(3) -0.006(3)

loop_
_atom_type_symbol
_atom_type_description
_atom_type_scat_dispersion_real
_atom_type_scat_dispersion_imag
_atom_type_scat_source
C C 0.0033 0.0016 'International Tables Vol C Tables 4.2.6.8 and 6.1.1.4'
H H 0.0000 0.0000 'International Tables Vol C Tables 4.2.6.8 and 6.1.1.4'
N N 0.0061 0.0033 'International Tables Vol C Tables 4.2.6.8 and 6.1.1.4'
Cu Cu 0.3201 1.2651 'International Tables Vol C Tables 4.2.6.8 and 6.1.1.4'
I I -0.4742 1.8119 'International Tables Vol C Tables 4.2.6.8 and 6.1.1.4'

loop_
_geom_angle_atom_site_label_1
_geom_angle_atom_site_label_2
_geom_angle_atom_site_label_3
_geom_angle
_geom_angle_site_symmetry_1
_geom_angle_site_symmetry_3
Cu1 I1 Cu2 69.83(3) . .
Cu1 I1 Cu1 102.04(3) . 1_545
Cu2 I1 Cu1 67.36(3) . 1_545
Cu2 I2 Cu2 101.48(3) 1_565 .
Cu2 I2 Cu2 71.10(3) 1_565 2_655
Cu2 I2 Cu2 70.53(3) . 2_655
Cu2 I2 Cu1 66.07(3) 1_565 .
Cu2 I2 Cu1 65.58(3) . .
Cu2 I2 Cu1 108.39(3) 2_655 .
N1 Cu1 I1 125.92(16) . .
N1 Cu1 I1 104.27(17) . 1_565
I1 Cu1 I1 102.04(3) . 1_565
N1 Cu1 I2 103.75(15) . .
I1 Cu1 I2 111.00(3) . .
I1 Cu1 I2 108.92(3) 1_565 .
N1 Cu1 Cu2 114.06(16) . 1_565
I1 Cu1 Cu2 119.66(4) . 1_565
I1 Cu1 Cu2 53.77(3) 1_565 1_565
I2 Cu1 Cu2 55.15(3) . 1_565
N1 Cu1 Cu2 133.74(16) . .
I1 Cu1 Cu2 55.11(2) . .
I1 Cu1 Cu2 121.24(4) 1_565 .
I2 Cu1 Cu2 56.01(3) . .
Cu2 Cu1 Cu2 88.88(4) 1_565 .
I1 Cu2 I2 117.65(4) . 1_545
I1 Cu2 I2 113.33(4) . .
I2 Cu2 I2 101.48(3) 1_545 .
I1 Cu2 I2 105.81(4) . 2_645
I2 Cu2 I2 109.75(4) 1_545 2_645
I2 Cu2 I2 108.61(3) . 2_645
I1 Cu2 Cu1 58.87(3) . 1_545
I2 Cu2 Cu1 58.79(3) 1_545 1_545
I2 Cu2 Cu1 124.44(4) . 1_545
I2 Cu2 Cu1 126.78(4) 2_645 1_545
I1 Cu2 Cu1 55.06(3) . .
I2 Cu2 Cu1 124.11(4) 1_545 .
I2 Cu2 Cu1 58.41(3) . .
I2 Cu2 Cu1 125.86(4) 2_645 .
Cu1 Cu2 Cu1 88.88(4) 1_545 .
C7 N1 C1 105.9(5) . .
C7 N1 Cu1 126.8(4) . .
C1 N1 Cu1 126.5(4) . .
C7 N2 C6 107.8(5) . .
C7 N2 H6 126.1 . .
C6 N2 H6 126.1 . .
C2 C1 C6 120.7(6) . .
C2 C1 N1 130.0(5) . .
C6 C1 N1 109.3(5) . .
C3 C2 C1 116.6(6) . .
C3 C2 H2 121.7 . .
C1 C2 H2 121.7 . .
C2 C3 C4 121.8(7) . .
C2 C3 H3 119.1 . .
C4 C3 H3 119.1 . .
C5 C4 C3 121.8(7) . .
C5 C4 H4 119.1 . .
C3 C4 H4 119.1 . .
C4 C5 C6 116.6(6) . .
C4 C5 H5 121.7 . .
C6 C5 H5 121.7 . .
C5 C6 N2 132.9(6) . .
C5 C6 C1 122.5(6) . .
N2 C6 C1 104.7(5) . .
N1 C7 N2 112.3(6) . .
N1 C7 H7 123.8 . .
N2 C7 H7 123.8 . .

loop_
_geom_bond_atom_site_label_1
_geom_bond_atom_site_label_2
_geom_bond_distance
_geom_bond_site_symmetry_2
I1 Cu1 2.5868(9) .
I1 Cu2 2.5887(11) .
I1 Cu1 2.7470(9) 1_545
I2 Cu2 2.6591(10) 1_565
I2 Cu2 2.6974(10) .
I2 Cu2 2.7146(12) 2_655
I2 Cu1 2.7712(11) .
Cu1 N1 1.982(5) .
Cu1 I1 2.7470(9) 1_565
Cu1 Cu2 2.9617(13) 1_565
Cu1 Cu2 2.9623(13) .
Cu2 I2 2.6591(10) 1_545
Cu2 I2 2.7146(12) 2_645
Cu2 Cu1 2.9617(13) 1_545
N1 C7 1.302(7) .
N1 C1 1.397(8) .
N2 C7 1.349(8) .
N2 C6 1.388(8) .
N2 H6 0.8600 .
C1 C2 1.389(9) .
C1 C6 1.390(7) .
C2 C3 1.375(9) .
C2 H2 0.9300 .
C3 C4 1.395(9) .
C3 H3 0.9300 .
C4 C5 1.361(10) .
C4 H4 0.9300 .
C5 C6 1.376(9) .
C5 H5 0.9300 .
C7 H7 0.9300 .

loop_
_geom_torsion_atom_site_label_1
_geom_torsion_atom_site_label_2
_geom_torsion_atom_site_label_3
_geom_torsion_atom_site_label_4
_geom_torsion
_geom_torsion_site_symmetry_1
_geom_torsion_site_symmetry_4
Cu2 I1 Cu1 N1 -122.4(2) . .
Cu1 I1 Cu1 N1 -62.2(2) 1_545 .
Cu2 I1 Cu1 I1 119.85(4) . 1_565
Cu1 I1 Cu1 I1 180.0 1_545 1_565
Cu2 I1 Cu1 I2 3.94(3) . .
Cu1 I1 Cu1 I2 64.09(4) 1_545 .
Cu2 I1 Cu1 Cu2 64.87(4) . 1_565
Cu1 I1 Cu1 Cu2 125.02(4) 1_545 1_565
Cu1 I1 Cu1 Cu2 60.15(4) 1_545 .
Cu2 I2 Cu1 N1 -109.94(17) 1_565 .
Cu2 I2 Cu1 N1 133.91(17) . .
Cu2 I2 Cu1 N1 -168.55(17) 2_655 .
Cu2 I2 Cu1 I1 112.25(4) 1_565 .
Cu2 I2 Cu1 I1 -3.90(3) . .
Cu2 I2 Cu1 I1 53.65(4) 2_655 .
Cu2 I2 Cu1 I1 0.67(3) 1_565 1_565
Cu2 I2 Cu1 I1 -115.48(4) . 1_565
Cu2 I2 Cu1 I1 -57.93(4) 2_655 1_565
Cu2 I2 Cu1 Cu2 -116.15(5) . 1_565
Cu2 I2 Cu1 Cu2 -58.61(3) 2_655 1_565
Cu2 I2 Cu1 Cu2 116.15(5) 1_565 .
Cu2 I2 Cu1 Cu2 57.54(3) 2_655 .
Cu1 I1 Cu2 I2 113.97(5) . 1_545
Cu1 I1 Cu2 I2 0.76(3) 1_545 1_545
Cu1 I1 Cu2 I2 -4.12(3) . .
Cu1 I1 Cu2 I2 -117.32(5) 1_545 .
Cu1 I1 Cu2 I2 -123.02(4) . 2_645
Cu1 I1 Cu2 I2 123.77(4) 1_545 2_645
Cu1 I1 Cu2 Cu1 113.21(4) . 1_545
Cu1 I1 Cu2 Cu1 -113.21(4) 1_545 .
Cu2 I2 Cu2 I1 -52.89(6) 1_565 .
Cu2 I2 Cu2 I1 -117.90(4) 2_655 .
Cu1 I2 Cu2 I1 3.96(3) . .
Cu2 I2 Cu2 I2 180.0 1_565 1_545
Cu2 I2 Cu2 I2 114.98(5) 2_655 1_545
Cu1 I2 Cu2 I2 -123.15(4) . 1_545
Cu2 I2 Cu2 I2 64.39(5) 1_565 2_645
Cu2 I2 Cu2 I2 -0.63(2) 2_655 2_645
Cu1 I2 Cu2 I2 121.24(4) . 2_645
Cu2 I2 Cu2 Cu1 -120.13(4) 1_565 1_545
Cu2 I2 Cu2 Cu1 174.86(7) 2_655 1_545
Cu1 I2 Cu2 Cu1 -63.28(4) . 1_545
Cu2 I2 Cu2 Cu1 -56.85(4) 1_565 .
Cu2 I2 Cu2 Cu1 -121.87(4) 2_655 .
N1 Cu1 Cu2 I1 108.8(2) . .
I1 Cu1 Cu2 I1 -82.79(4) 1_565 .
I2 Cu1 Cu2 I1 -175.56(3) . .
Cu2 Cu1 Cu2 I1 -128.10(3) 1_565 .
N1 Cu1 Cu2 I2 6.7(2) . 1_545
I1 Cu1 Cu2 I2 -102.15(5) . 1_545
I1 Cu1 Cu2 I2 175.05(3) 1_565 1_545
I2 Cu1 Cu2 I2 82.28(4) . 1_545
Cu2 Cu1 Cu2 I2 129.74(3) 1_565 1_545
N1 Cu1 Cu2 I2 -75.6(2) . .
I1 Cu1 Cu2 I2 175.56(3) . .
I1 Cu1 Cu2 I2 92.77(4) 1_565 .
Cu2 Cu1 Cu2 I2 47.46(3) 1_565 .
N1 Cu1 Cu2 I2 -166.6(2) . 2_645
I1 Cu1 Cu2 I2 84.55(5) . 2_645
I1 Cu1 Cu2 I2 1.75(7) 1_565 2_645
I2 Cu1 Cu2 I2 -91.02(5) . 2_645
Cu2 Cu1 Cu2 I2 -43.56(7) 1_565 2_645
N1 Cu1 Cu2 Cu1 56.9(2) . 1_545
I1 Cu1 Cu2 Cu1 -51.90(3) . 1_545
I1 Cu1 Cu2 Cu1 -134.69(3) 1_565 1_545
I2 Cu1 Cu2 Cu1 132.54(3) . 1_545
Cu2 Cu1 Cu2 Cu1 180.0 1_565 1_545
I1 Cu1 N1 C7 156.4(5) . .
I1 Cu1 N1 C7 -86.8(5) 1_565 .
I2 Cu1 N1 C7 27.1(6) . .
Cu2 Cu1 N1 C7 -30.5(6) 1_565 .
Cu2 Cu1 N1 C7 82.9(6) . .
I1 Cu1 N1 C1 -35.5(6) . .
I1 Cu1 N1 C1 81.2(5) 1_565 .
I2 Cu1 N1 C1 -164.8(5) . .
Cu2 Cu1 N1 C1 137.6(5) 1_565 .
Cu2 Cu1 N1 C1 -109.0(5) . .
C7 N1 C1 C2 179.4(6) . .
Cu1 N1 C1 C2 9.3(9) . .
C7 N1 C1 C6 -0.7(7) . .
Cu1 N1 C1 C6 -170.8(4) . .
C6 C1 C2 C3 1.9(9) . .
N1 C1 C2 C3 -178.2(6) . .
C1 C2 C3 C4 -1.5(11) . .
C2 C3 C4 C5 0.1(12) . .
C3 C4 C5 C6 0.8(10) . .
C4 C5 C6 N2 178.2(7) . .
C4 C5 C6 C1 -0.4(9) . .
C7 N2 C6 C5 -178.2(7) . .
C7 N2 C6 C1 0.5(7) . .
C2 C1 C6 C5 -1.1(9) . .
N1 C1 C6 C5 179.0(6) . .
C2 C1 C6 N2 -180.0(6) . .
N1 C1 C6 N2 0.1(6) . .
C1 N1 C7 N2 1.1(7) . .
Cu1 N1 C7 N2 171.2(4) . .
C6 N2 C7 N1 -1.0(7) . .
